data_4088816
loop_
_publ_author_name
'Al-Owaedi, Oday A.'
'Milan, David C.'
'Oerthel, Marie-Christine'
'Bock, S\"oren'
'Yufit, Dmitry S.'
'Howard, Judith A. K.'
'Higgins, Simon J.'
'Nichols, Richard J.'
'Lambert, Colin J.'
'Bryce, Martin R.'
'Low, Paul J.'

_publ_section_title
;
 Experimental and Computational Studies of the Single-Molecule Conductance
 of Ru(II) and Pt(II) trans-Bis(acetylide) Complexes
;
_journal_issue 17
_journal_name_full Organometallics
_journal_page_first 2944
_journal_paper_doi 10.1021/acs.organomet.6b00472
_journal_volume 35
_journal_year 2016
_chemical_formula_moiety 'C94 H100 O4 P2 Pt S2'
_chemical_formula_sum 'C94 H100 O4 P2 Pt S2'
_chemical_formula_weight 1614.89
_space_group_crystal_system monoclinic
_space_group_IT_number 13
_space_group_name_Hall '-P 2yac'
_space_group_name_H-M_alt 'P 1 2/n 1'
_atom_sites_solution_hydrogens geom
_atom_sites_solution_primary iterative
_atom_sites_solution_secondary difmap
_audit_creation_date 2014-11-12
_audit_creation_method
;
Olex2 1.2-beta
(compiled 2014.11.07 svn.r3078 for OlexSys, GUI svn.r4941)
;
_cell_angle_alpha 90.00
_cell_angle_beta 118.005(5)
_cell_angle_gamma 90.00
_cell_formula_units_Z 2
_cell_length_a 22.659(10)
_cell_length_b 9.469(4)
_cell_length_c 22.765(10)
_cell_measurement_reflns_used 4368
_cell_measurement_temperature 100(2)
_cell_measurement_theta_max 26.84
_cell_measurement_theta_min 2.30
_cell_volume 4312(3)
_computing_cell_refinement 'Bruker APEX2'
_computing_data_collection 'Rigaku CrystalClear (Rigaku Inc., 2008)'
_computing_data_reduction 'Bruker APEX2'
_computing_molecular_graphics 'Olex2 (Dolomanov et al., 2009)'
_computing_publication_material 'Olex2 (Dolomanov et al., 2009)'
_computing_structure_refinement 'XL (Sheldrick, 2008)'
_computing_structure_solution
;
Superflip (Palatinus & Chapuis, 2007;Palatinus & van der Lee, 2008;
Palatinus et al., 2012)
;
_diffrn_ambient_temperature 100.0
_diffrn_detector 'CCD area detector'
_diffrn_detector_area_resol_mean 0.0350
_diffrn_detector_type 'Rigaku Saturn724+'
_diffrn_measured_fraction_theta_full 0.999
_diffrn_measured_fraction_theta_max 0.999
_diffrn_measurement_device 'CrystalLogic Kappa (4 circle)'
_diffrn_measurement_device_type 'Kappa Rigaku Saturn724+'
_diffrn_measurement_method 'omega rotation'
_diffrn_radiation_collimation '0.3 x 1.5 Double Pinhole'
_diffrn_radiation_monochromator 'focusing mirrors'
_diffrn_radiation_probe x-ray
_diffrn_radiation_type synchrotron
_diffrn_radiation_wavelength 0.68890
_diffrn_reflns_av_R_equivalents 0.2997
_diffrn_reflns_av_unetI/netI 0.2832
_diffrn_reflns_limit_h_max 24
_diffrn_reflns_limit_h_min -29
_diffrn_reflns_limit_k_max 12
_diffrn_reflns_limit_k_min -12
_diffrn_reflns_limit_l_max 30
_diffrn_reflns_limit_l_min -29
_diffrn_reflns_number 42922
_diffrn_reflns_theta_full 25.00
_diffrn_reflns_theta_max 25.00
_diffrn_reflns_theta_min 1.97
_diffrn_source Synchrotron
_diffrn_source_type 'Undulator, I19, DLS, RAL'
_diffrn_standards_number 0
_exptl_absorpt_coefficient_mu 1.622
_exptl_absorpt_correction_T_max 1.0000
_exptl_absorpt_correction_T_min 0.4119
_exptl_absorpt_correction_type multi-scan
_exptl_absorpt_process_details
;
SADABS-2012/1 (Bruker,2012) was used for absorption correction.
wR2(int) was 0.1559 before and 0.0964 after correction.
The Ratio of minimum to maximum transmission is 0.4119.
The \l/2 correction factor is 0.0015.
;
_exptl_crystal_colour 'clear light yellow'
_exptl_crystal_colour_lustre clear
_exptl_crystal_colour_modifier light
_exptl_crystal_colour_primary yellow
_exptl_crystal_density_diffrn 1.244
_exptl_crystal_density_method 'not measured'
_exptl_crystal_description plate
_exptl_crystal_F_000 1672
_exptl_crystal_size_max 0.01
_exptl_crystal_size_mid 0.01
_exptl_crystal_size_min 0.001
_refine_diff_density_max 2.761
_refine_diff_density_min -1.298
_refine_diff_density_rms 0.157
_refine_ls_extinction_method none
_refine_ls_goodness_of_fit_ref 1.024
_refine_ls_hydrogen_treatment constr
_refine_ls_matrix_type full
_refine_ls_number_parameters 371
_refine_ls_number_reflns 8352
_refine_ls_number_restraints 28
_refine_ls_restrained_S_all 1.022
_refine_ls_R_factor_all 0.1611
_refine_ls_R_factor_gt 0.0949
_refine_ls_shift/su_max 0.000
_refine_ls_shift/su_mean 0.000
_refine_ls_structure_factor_coef Fsqd
_refine_ls_weighting_details 'calc w=1/[\s^2^(Fo^2^)+(0.0700P)^2^+0.0000P] where P=(Fo^2^+2Fc^2^)/3'
_refine_ls_weighting_scheme calc
_refine_ls_wR_factor_gt 0.2223
_refine_ls_wR_factor_ref 0.2517
_reflns_number_gt 4614
_reflns_number_total 8352
_reflns_threshold_expression >2sigma(I)
_cod_data_source_file om6b00472_si_001.cif
_cod_data_source_block 18_14srv183
_cod_original_cell_volume 4313(3)
_cod_database_code 4088816
_olex2_refinement_description
;
1. Fixed Uiso
 At 1.2 times of:
  All C(H) groups, All C(H,H) groups, All C(H,H,H,H) groups
 At 1.5 times of:
  All C(H,H,H) groups
2. Restrained distances
 C25-C26 \\sim C25-C26A \\sim C27-C26 \\sim C27A-C26A \\sim C28-C27 \\sim
C28A-C27A \\sim C28-C29 ~
 C28A-C29A
 with sigma of 0.005
3. Others
 Fixed Sof: H25C(0.5) H25D(0.5) H25A(0.5) H25B(0.5) C26(0.4) H26A(0.4)
 H26B(0.4) C26A(0.6) H26C(0.6) H26D(0.6) C27(0.4) H27A(0.4) H27B(0.4) C27A(0.6)
 H27C(0.6) H27D(0.6) C28(0.4) H28A(0.4) H28B(0.4) C29A(0.6) H29A(0.6) H29B(0.6)
 H29C(0.6) C28A(0.6) H28C(0.6) H28D(0.6) C29(0.4) H29D(0.4) H29E(0.4) H29F(0.4)
4.a Everything fixed:
 C26, C26A, C27, C27A, C28, C29A, C28A, C29
4.b Riding coordinates:
 C29A(H29A,H29B,H29C), C29(H29D,H29E,H29F)
4.c Secondary CH2 refined with riding coordinates:
 C18(H18A,H18B), C19(H19A,H19B), C20(H20A,H20B), C21(H21A,H21B), C22(H22A,
 H22B), C24(H24A,H24B), C25(H25C,H25D), C25(H25A,H25B), C26(H26A,H26B),
 C26A(H26C,H26D), C27(H27A,H27B), C27A(H27C,H27D), C28(H28A,H28B), C28A(H28C,
 H28D)
4.d Aromatic/amide H refined with riding coordinates:
 C5(H5), C8(H8), C12(H12), C13(H13), C15(H15), C16(H16), C32(H32), C33(H33),
 C34(H34), C35(H35), C36(H36), C42(H42), C43(H43), C44(H44), C45(H45), C46(H46),
  C52(H52), C53(H53), C54(H54), C55(H55), C56(H56)
4.e Fitted hexagon refined as free rotating group:
 C3(C4,C5,C6,C7,C8), C11(C12,C13,C14,C15,C16), C31(C32,C33,C34,C35,C36),
 C41(C42,C43,C44,C45,C46), C51(C52,C53,C54,C55,C56)
4.f Idealised Me refined as rotating group:
 C17(H17A,H17B,H17C), C23(H23A,H23B,H23C)
;

loop_
_space_group_symop_id
_space_group_symop_operation_xyz
1 'x, y, z'
2 '-x+1/2, y, -z+1/2'
3 '-x, -y, -z'
4 'x-1/2, -y, z-1/2'

loop_
_atom_site_label
_atom_site_type_symbol
_atom_site_fract_x
_atom_site_fract_y
_atom_site_fract_z
_atom_site_U_iso_or_equiv
_atom_site_adp_type
_atom_site_occupancy
_atom_site_calc_flag
_atom_site_disorder_assembly
_atom_site_disorder_group
_atom_site_site_symmetry_order
_atom_site_refinement_flags_posn
_atom_site_refinement_flags_adp
_atom_site_refinement_flags_occupancy
Pt1 Pt 0.2500 0.19980(7) 0.2500 0.0472(2) Uani 1 d . . 2 S T P
S1 S -0.1575(2) 0.3513(4) 0.65980(18) 0.0807(10) Uani 1 d . . 1 . . .
P1 P 0.34457(14) 0.1980(3) 0.35135(15) 0.0556(7) Uani 1 d . . 1 . . .
O1 O 0.2019(5) 0.0250(10) 0.4439(4) 0.078(2) Uani 1 d . . 1 . . .
O2 O -0.0217(5) 0.3698(13) 0.3555(6) 0.097(3) Uani 1 d . . 1 . . .
C1 C 0.1942(6) 0.1886(15) 0.2993(6) 0.065(3) Uani 1 d . . 1 . . .
C2 C 0.1653(6) 0.1810(13) 0.3300(6) 0.061(3) Uani 1 d . . 1 . . .
C3 C 0.1270(4) 0.1870(9) 0.3655(4) 0.066(3) Uani 1 d . . 1 . . .
C4 C 0.1479(4) 0.1143(9) 0.4251(4) 0.067(4) Uani 1 d . . 1 G . .
C5 C 0.1136(5) 0.1305(10) 0.4617(3) 0.072(4) Uani 1 d . . 1 G . .
H5 H 0.1279 0.0808 0.5024 0.086 Uiso 1 calc . . 1 R . .
C6 C 0.0584(4) 0.2193(10) 0.4388(4) 0.080(4) Uani 1 d . . 1 G . .
C7 C 0.0375(4) 0.2920(10) 0.3793(5) 0.083(4) Uani 1 d . . 1 G . .
C8 C 0.0718(4) 0.2758(9) 0.3426(4) 0.076(4) Uani 1 d . . 1 G . .
H8 H 0.0575 0.3255 0.3019 0.091 Uiso 1 calc . . 1 R . .
C9 C 0.0251(10) 0.2413(18) 0.4783(10) 0.101(5) Uani 1 d . . 1 . . .
C10 C -0.0044(10) 0.250(2) 0.5085(11) 0.109(6) Uani 1 d . . 1 . . .
C11 C -0.0425(5) 0.2728(12) 0.5451(5) 0.093(5) Uani 1 d . . 1 . . .
C12 C -0.0864(5) 0.3858(11) 0.5298(5) 0.091(4) Uani 1 d . . 1 G . .
H12 H -0.0924 0.4492 0.4951 0.109 Uiso 1 calc . . 1 R . .
C13 C -0.1217(4) 0.4062(9) 0.5653(5) 0.093(5) Uani 1 d . . 1 G . .
H13 H -0.1517 0.4835 0.5548 0.111 Uiso 1 calc . . 1 R . .
C14 C -0.1130(5) 0.3135(11) 0.6161(5) 0.071(4) Uani 1 d . . 1 G . .
C15 C -0.0691(5) 0.2005(10) 0.6314(5) 0.097(5) Uani 1 d . . 1 G . .
H15 H -0.0631 0.1371 0.6661 0.116 Uiso 1 calc . . 1 R . .
C16 C -0.0338(5) 0.1801(10) 0.5959(6) 0.113(6) Uani 1 d . . 1 G . .
H16 H -0.0038 0.1028 0.6064 0.136 Uiso 1 calc . . 1 R . .
C17 C -0.1429(9) 0.2051(18) 0.7114(8) 0.099(5) Uani 1 d . . 1 . . .
H17A H -0.1610 0.1202 0.6842 0.149 Uiso 1 calc . . 1 GR . .
H17B H -0.1647 0.2192 0.7393 0.149 Uiso 1 calc . . 1 GR . .
H17C H -0.0946 0.1937 0.7399 0.149 Uiso 1 calc . . 1 GR . .
C18 C 0.2227(8) -0.0516(15) 0.5045(7) 0.081(4) Uani 1 d . . 1 . . .
H18A H 0.1849 -0.1075 0.5027 0.097 Uiso 1 calc . . 1 R . .
H18B H 0.2380 0.0145 0.5425 0.097 Uiso 1 calc . . 1 R . .
C19 C 0.2797(8) -0.1493(15) 0.5128(7) 0.080(4) Uani 1 d . . 1 . . .
H19A H 0.3163 -0.0917 0.5131 0.096 Uiso 1 calc . . 1 R . .
H19B H 0.2635 -0.2136 0.4740 0.096 Uiso 1 calc . . 1 R . .
C20 C 0.3073(9) -0.2373(15) 0.5764(7) 0.087(4) Uani 1 d . . 1 . . .
H20A H 0.3358 -0.3131 0.5733 0.105 Uiso 1 calc . . 1 R . .
H20B H 0.2694 -0.2831 0.5792 0.105 Uiso 1 calc . . 1 R . .
C21 C 0.3484(10) -0.154(2) 0.6410(8) 0.120(7) Uani 1 d . . 1 . . .
H21A H 0.3241 -0.0656 0.6394 0.144 Uiso 1 calc . . 1 R . .
H21B H 0.3520 -0.2102 0.6791 0.144 Uiso 1 calc . . 1 R . .
C22 C 0.4191(8) -0.115(2) 0.6532(9) 0.110(6) Uani 1 d . . 1 . . .
H22A H 0.4446 -0.2027 0.6580 0.132 Uiso 1 calc . . 1 R . .
H22B H 0.4158 -0.0635 0.6139 0.132 Uiso 1 calc . . 1 R . .
C23 C 0.4564(10) -0.026(2) 0.7136(9) 0.132(7) Uani 1 d . . 1 . . .
H23A H 0.4478 0.0743 0.7013 0.198 Uiso 1 calc . . 1 GR . .
H23B H 0.5044 -0.0445 0.7324 0.198 Uiso 1 calc . . 1 GR . .
H23C H 0.4416 -0.0482 0.7466 0.198 Uiso 1 calc . . 1 GR . .
C24 C -0.0403(8) 0.4511(16) 0.2979(8) 0.086(4) Uani 1 d B . 1 . . .
H24A H -0.0476 0.3886 0.2602 0.103 Uiso 1 calc . . 1 R . .
H24B H -0.0040 0.5180 0.3050 0.103 Uiso 1 calc . . 1 R . .
C25 C -0.1020(6) 0.5299(13) 0.2819(3) 0.116(6) Uani 1 d . . 1 D . .
H25C H -0.0902 0.6138 0.3111 0.140 Uiso 0.50 calc A 2 1 R . .
H25D H -0.1313 0.4694 0.2926 0.140 Uiso 0.50 calc A 2 1 R . .
H25A H -0.0953 0.5898 0.3202 0.140 Uiso 0.50 calc A 1 1 R . .
H25B H -0.1387 0.4628 0.2732 0.140 Uiso 0.50 calc A 1 1 R . .
C26 C -0.1214 0.6238 0.2197 0.075 Uiso 0.40 d B 1 1 D . .
H26A H -0.0825 0.6801 0.2247 0.090 Uiso 0.40 calc B 1 1 R . .
H26B H -0.1370 0.5648 0.1792 0.090 Uiso 0.40 calc B 1 1 R . .
C26A C -0.1425 0.5797 0.2087 0.237 Uiso 0.60 d B 2 1 D . .
H26C H -0.1677 0.4962 0.1829 0.285 Uiso 0.60 calc B 2 1 R . .
H26D H -0.1093 0.6018 0.1933 0.285 Uiso 0.60 calc B 2 1 R . .
C27 C -0.1782 0.7219 0.2150 0.196 Uiso 0.40 d B 1 1 D . .
H27A H -0.1890 0.7906 0.1785 0.236 Uiso 0.40 calc B 1 1 R . .
H27B H -0.1620 0.7758 0.2570 0.236 Uiso 0.40 calc B 1 1 R . .
C27A C -0.1928 0.7043 0.1857 0.110 Uiso 0.60 d B 2 1 D . .
H27C H -0.1944 0.7575 0.2224 0.132 Uiso 0.60 calc B 2 1 R . .
H27D H -0.1892 0.7684 0.1531 0.132 Uiso 0.60 calc B 2 1 R . .
C28 C -0.2428 0.6417 0.2021 0.327 Uiso 0.40 d B 1 1 D . .
H28A H -0.2450 0.6175 0.2433 0.392 Uiso 0.40 calc B 1 1 R . .
H28B H -0.2515 0.5574 0.1735 0.392 Uiso 0.40 calc B 1 1 R . .
C29A C -0.3165 0.6569 0.1105 0.168 Uiso 0.60 d B 2 1 D . .
H29A H -0.3500 0.6079 0.1172 0.252 Uiso 0.60 d B 2 1 R . .
H29B H -0.3163 0.7549 0.1214 0.252 Uiso 0.60 d B 2 1 R . .
H29C H -0.3263 0.6484 0.0648 0.252 Uiso 0.60 d B 2 1 R . .
C28A C -0.2473 0.5887 0.1541 0.124 Uiso 0.60 d B 2 1 D . .
H28C H -0.2358 0.5250 0.1265 0.149 Uiso 0.60 calc B 2 1 R . .
H28D H -0.2490 0.5317 0.1897 0.149 Uiso 0.60 calc B 2 1 R . .
C29 C -0.2865 0.7709 0.1649 0.414 Uiso 0.40 d B 1 1 D . .
H29D H -0.2690 0.8640 0.1666 0.621 Uiso 0.40 d B 1 1 R . .
H29E H -0.2876 0.7204 0.1278 0.621 Uiso 0.40 d B 1 1 R . .
H29F H -0.3309 0.7776 0.1597 0.621 Uiso 0.40 d B 1 1 R . .
C31 C 0.4154(3) 0.3079(7) 0.3617(3) 0.057(3) Uani 1 d . . 1 . . .
C32 C 0.4102(3) 0.3950(7) 0.3103(3) 0.056(3) Uani 1 d . . 1 G . .
H32 H 0.3705 0.3948 0.2689 0.067 Uiso 1 calc . . 1 R . .
C33 C 0.4633(3) 0.4822(7) 0.3196(3) 0.068(3) Uani 1 d . . 1 G . .
H33 H 0.4598 0.5417 0.2845 0.081 Uiso 1 calc . . 1 R . .
C34 C 0.5214(3) 0.4824(7) 0.3802(4) 0.070(3) Uani 1 d . . 1 G . .
H34 H 0.5576 0.5420 0.3865 0.083 Uiso 1 calc . . 1 R . .
C35 C 0.5265(3) 0.3954(7) 0.4315(3) 0.069(3) Uani 1 d . . 1 G . .
H35 H 0.5663 0.3955 0.4730 0.083 Uiso 1 calc . . 1 R . .
C36 C 0.4735(3) 0.3081(7) 0.4223(3) 0.062(3) Uani 1 d . . 1 G . .
H36 H 0.4770 0.2486 0.4574 0.074 Uiso 1 calc . . 1 R . .
C41 C 0.3338(4) 0.2585(7) 0.4218(3) 0.049(3) Uani 1 d . . 1 . . .
C42 C 0.3575(4) 0.1837(6) 0.4811(4) 0.057(3) Uani 1 d . . 1 G . .
H42 H 0.3803 0.0967 0.4861 0.068 Uiso 1 calc . . 1 R . .
C43 C 0.3480(4) 0.2362(8) 0.5330(3) 0.075(4) Uani 1 d . . 1 G . .
H43 H 0.3643 0.1851 0.5736 0.090 Uiso 1 calc . . 1 R . .
C44 C 0.3147(4) 0.3635(9) 0.5256(3) 0.068(3) Uani 1 d . . 1 G . .
H44 H 0.3082 0.3994 0.5612 0.081 Uiso 1 calc . . 1 R . .
C45 C 0.2909(4) 0.4383(7) 0.4663(4) 0.071(4) Uani 1 d . . 1 G . .
H45 H 0.2681 0.5253 0.4613 0.085 Uiso 1 calc . . 1 R . .
C46 C 0.3004(4) 0.3858(7) 0.4144(3) 0.064(3) Uani 1 d . . 1 G . .
H46 H 0.2842 0.4369 0.3738 0.076 Uiso 1 calc . . 1 R . .
C51 C 0.3735(4) 0.0163(6) 0.3715(3) 0.053(3) Uani 1 d . . 1 . . .
C52 C 0.4355(3) -0.0299(8) 0.3807(4) 0.063(3) Uani 1 d . . 1 G . .
H52 H 0.4661 0.0354 0.3784 0.075 Uiso 1 calc . . 1 R . .
C53 C 0.4526(3) -0.1717(8) 0.3934(4) 0.076(4) Uani 1 d . . 1 G . .
H53 H 0.4950 -0.2033 0.3997 0.092 Uiso 1 calc . . 1 R . .
C54 C 0.4078(4) -0.2673(6) 0.3968(4) 0.062(3) Uani 1 d . . 1 G . .
H54 H 0.4195 -0.3642 0.4054 0.074 Uiso 1 calc . . 1 R . .
C55 C 0.3458(4) -0.2212(7) 0.3875(4) 0.066(3) Uani 1 d . . 1 G . .
H55 H 0.3151 -0.2865 0.3898 0.079 Uiso 1 calc . . 1 R . .
C56 C 0.3286(3) -0.0794(8) 0.3748(4) 0.066(3) Uani 1 d . . 1 G . .
H56 H 0.2862 -0.0478 0.3685 0.079 Uiso 1 calc . . 1 R . .

loop_
_atom_site_aniso_label
_atom_site_aniso_U_11
_atom_site_aniso_U_22
_atom_site_aniso_U_33
_atom_site_aniso_U_23
_atom_site_aniso_U_13
_atom_site_aniso_U_12
Pt1 0.0433(3) 0.0511(4) 0.0477(4) 0.000 0.0218(2) 0.000
S1 0.091(2) 0.080(2) 0.070(2) -0.0036(17) 0.0366(19) 0.006(2)
P1 0.0512(15) 0.0561(16) 0.0614(17) -0.0031(15) 0.0282(14) 0.0006(15)
O1 0.087(6) 0.070(6) 0.084(6) 0.014(5) 0.045(5) 0.008(5)
O2 0.089(7) 0.102(8) 0.117(8) 0.001(7) 0.061(7) 0.004(6)
C1 0.062(7) 0.076(9) 0.055(7) -0.018(6) 0.025(6) -0.001(7)
C2 0.050(6) 0.067(8) 0.066(7) -0.002(6) 0.028(6) 0.007(6)
C3 0.071(8) 0.063(8) 0.076(8) -0.010(7) 0.043(7) -0.002(7)
C4 0.061(7) 0.096(10) 0.049(7) -0.003(7) 0.029(6) -0.026(7)
C5 0.085(9) 0.073(8) 0.064(7) 0.004(7) 0.041(7) 0.008(8)
C6 0.091(10) 0.075(9) 0.094(10) 0.007(8) 0.060(9) 0.000(8)
C7 0.070(8) 0.081(9) 0.100(10) -0.010(9) 0.041(8) 0.001(8)
C8 0.080(9) 0.084(10) 0.092(9) -0.009(8) 0.064(8) -0.008(8)
C9 0.113(13) 0.093(12) 0.126(14) 0.005(10) 0.081(13) -0.001(10)
C10 0.109(14) 0.105(14) 0.133(15) 0.012(11) 0.073(13) -0.006(11)
C11 0.077(10) 0.094(11) 0.123(13) -0.018(10) 0.060(10) -0.003(9)
C12 0.085(10) 0.091(11) 0.110(12) 0.012(9) 0.056(10) 0.008(9)
C13 0.068(9) 0.085(10) 0.121(12) -0.007(10) 0.042(9) 0.004(8)
C14 0.079(8) 0.061(8) 0.059(7) -0.004(6) 0.022(6) 0.004(7)
C15 0.092(10) 0.073(9) 0.131(13) 0.022(10) 0.057(10) 0.002(9)
C16 0.131(15) 0.094(13) 0.139(16) 0.021(11) 0.084(14) 0.001(11)
C17 0.105(12) 0.105(11) 0.089(10) -0.009(10) 0.046(9) -0.003(11)
C18 0.097(10) 0.069(8) 0.086(9) -0.007(7) 0.050(8) 0.001(8)
C19 0.096(10) 0.069(8) 0.080(9) 0.000(7) 0.045(8) -0.012(8)
C20 0.112(12) 0.074(9) 0.079(9) -0.003(7) 0.047(9) -0.004(8)
C21 0.142(17) 0.117(14) 0.085(11) 0.008(10) 0.040(11) 0.045(13)
C22 0.072(10) 0.131(15) 0.107(12) -0.013(11) 0.025(9) 0.013(10)
C23 0.113(14) 0.122(15) 0.120(14) -0.009(12) 0.021(12) 0.027(12)
C24 0.093(10) 0.077(9) 0.105(11) 0.000(9) 0.061(9) 0.024(8)
C25 0.114(13) 0.110(13) 0.144(15) -0.018(12) 0.076(12) 0.027(11)
C31 0.059(6) 0.051(6) 0.052(6) -0.006(6) 0.019(5) 0.011(6)
C32 0.051(6) 0.063(7) 0.054(6) 0.006(6) 0.024(5) -0.002(6)
C33 0.057(7) 0.073(8) 0.073(8) 0.015(7) 0.030(6) 0.008(6)
C34 0.053(7) 0.072(8) 0.073(8) -0.007(7) 0.021(6) -0.011(6)
C35 0.055(7) 0.078(9) 0.071(8) -0.003(7) 0.026(6) -0.008(7)
C36 0.053(6) 0.070(7) 0.056(6) 0.004(6) 0.021(5) -0.005(6)
C41 0.040(5) 0.045(6) 0.059(6) -0.007(5) 0.020(5) -0.004(5)
C42 0.062(7) 0.043(6) 0.065(7) 0.005(5) 0.030(6) -0.007(5)
C43 0.094(10) 0.060(8) 0.083(9) -0.003(7) 0.052(8) -0.008(7)
C44 0.073(8) 0.075(8) 0.052(7) -0.004(6) 0.027(6) 0.004(7)
C45 0.061(7) 0.056(7) 0.092(9) -0.013(7) 0.033(7) 0.005(6)
C46 0.064(7) 0.060(7) 0.070(8) -0.008(6) 0.033(6) -0.004(6)
C51 0.055(6) 0.059(7) 0.035(5) -0.009(5) 0.014(5) -0.003(6)
C52 0.055(7) 0.064(8) 0.056(7) -0.004(6) 0.016(6) 0.001(6)
C53 0.062(8) 0.093(11) 0.062(8) -0.005(7) 0.020(6) 0.022(7)
C54 0.069(8) 0.055(7) 0.058(6) 0.009(5) 0.026(6) 0.014(6)
C55 0.071(8) 0.058(8) 0.079(8) 0.002(6) 0.044(7) 0.010(7)
C56 0.060(7) 0.059(7) 0.064(7) 0.004(6) 0.017(6) 0.018(6)

loop_
_atom_type_symbol
_atom_type_description
_atom_type_scat_dispersion_real
_atom_type_scat_dispersion_imag
_atom_type_scat_source
C C 0.0030 0.0010 'International Tables Vol C Tables 4.2.6.8 and 6.1.1.4'
H H 0.0000 0.0000 'International Tables Vol C Tables 4.2.6.8 and 6.1.1.4'
O O 0.0110 0.0060 'International Tables Vol C Tables 4.2.6.8 and 6.1.1.4'
P P 0.0990 0.0910 'International Tables Vol C Tables 4.2.6.8 and 6.1.1.4'
Pt Pt -1.3880 8.1780 'International Tables Vol C Tables 4.2.6.8 and 6.1.1.4'
S S 0.1180 0.1170 'International Tables Vol C Tables 4.2.6.8 and 6.1.1.4'

loop_
_geom_angle_atom_site_label_1
_geom_angle_atom_site_label_2
_geom_angle_atom_site_label_3
_geom_angle
_geom_angle_site_symmetry_1
_geom_angle_site_symmetry_3
P1 Pt1 P1 179.16(17) 2 .
C1 Pt1 P1 91.4(3) 2 .
C1 Pt1 P1 91.4(3) . 2
C1 Pt1 P1 88.5(3) . .
C1 Pt1 P1 88.5(3) 2 2
C1 Pt1 C1 174.1(8) 2 .
C17 S1 C14 104.0(7) . .
C31 P1 Pt1 118.2(2) . .
C41 P1 Pt1 115.7(3) . .
C41 P1 C31 100.3(3) . .
C51 P1 Pt1 108.4(3) . .
C51 P1 C31 108.3(3) . .
C51 P1 C41 104.9(4) . .
C4 O1 C18 117.0(10) . .
C7 O2 C24 117.6(10) . .
C2 C1 Pt1 176.7(11) . .
C1 C2 C3 173.7(14) . .
C4 C3 C2 120.6(7) . .
C4 C3 C8 120.0 . .
C8 C3 C2 119.2(7) . .
O1 C4 C3 117.0(7) . .
O1 C4 C5 123.0(7) . .
C3 C4 C5 120.0 . .
C4 C5 H5 120.0 . .
C4 C5 C6 120.0 . .
C6 C5 H5 120.0 . .
C5 C6 C9 119.9(10) . .
C7 C6 C5 120.0 . .
C7 C6 C9 120.0(9) . .
C6 C7 O2 117.7(8) . .
C8 C7 O2 122.1(8) . .
C8 C7 C6 120.0 . .
C3 C8 H8 120.0 . .
C7 C8 C3 120.0 . .
C7 C8 H8 120.0 . .
C10 C9 C6 175(2) . .
C9 C10 C11 175(2) . .
C12 C11 C10 121.0(11) . .
C12 C11 C16 120.0 . .
C16 C11 C10 119.0(11) . .
C11 C12 H12 120.0 . .
C13 C12 C11 120.0 . .
C13 C12 H12 120.0 . .
C12 C13 H13 120.0 . .
C12 C13 C14 120.0 . .
C14 C13 H13 120.0 . .
C13 C14 S1 116.6(6) . .
C15 C14 S1 123.3(6) . .
C15 C14 C13 120.0 . .
C14 C15 H15 120.0 . .
C14 C15 C16 120.0 . .
C16 C15 H15 120.0 . .
C11 C16 H16 120.0 . .
C15 C16 C11 120.0 . .
C15 C16 H16 120.0 . .
S1 C17 H17A 109.5 . .
S1 C17 H17B 109.5 . .
S1 C17 H17C 109.5 . .
H17A C17 H17B 109.5 . .
H17A C17 H17C 109.5 . .
H17B C17 H17C 109.5 . .
O1 C18 H18A 110.2 . .
O1 C18 H18B 110.2 . .
O1 C18 C19 107.7(11) . .
H18A C18 H18B 108.5 . .
C19 C18 H18A 110.2 . .
C19 C18 H18B 110.2 . .
C18 C19 H19A 108.9 . .
C18 C19 H19B 108.9 . .
C18 C19 C20 113.2(13) . .
H19A C19 H19B 107.7 . .
C20 C19 H19A 108.9 . .
C20 C19 H19B 108.9 . .
C19 C20 H20A 108.6 . .
C19 C20 H20B 108.6 . .
C19 C20 C21 114.8(13) . .
H20A C20 H20B 107.5 . .
C21 C20 H20A 108.6 . .
C21 C20 H20B 108.6 . .
C20 C21 H21A 108.7 . .
C20 C21 H21B 108.7 . .
H21A C21 H21B 107.6 . .
C22 C21 C20 114.1(16) . .
C22 C21 H21A 108.7 . .
C22 C21 H21B 108.7 . .
C21 C22 H22A 108.9 . .
C21 C22 H22B 108.9 . .
H22A C22 H22B 107.7 . .
C23 C22 C21 113.2(17) . .
C23 C22 H22A 108.9 . .
C23 C22 H22B 108.9 . .
C22 C23 H23A 109.5 . .
C22 C23 H23B 109.5 . .
C22 C23 H23C 109.5 . .
H23A C23 H23B 109.5 . .
H23A C23 H23C 109.5 . .
H23B C23 H23C 109.5 . .
O2 C24 H24A 109.6 . .
O2 C24 H24B 109.6 . .
O2 C24 C25 110.1(11) . .
H24A C24 H24B 108.2 . .
C25 C24 H24A 109.6 . .
C25 C24 H24B 109.6 . .
C24 C25 H25C 108.3 . .
C24 C25 H25D 108.3 . .
C24 C25 H25A 109.6 . .
C24 C25 H25B 109.6 . .
C24 C25 C26 110.2(10) . .
C24 C25 C26A 115.8(11) . .
H25C C25 H25D 107.4 . .
H25C C25 H25A 21.0 . .
H25C C25 H25B 125.9 . .
H25D C25 H25A 87.6 . .
H25D C25 H25B 23.2 . .
H25A C25 H25B 108.1 . .
C26 C25 H25C 91.4 . .
C26 C25 H25D 128.5 . .
C26 C25 H25A 109.6 . .
C26 C25 H25B 109.6 . .
C26A C25 H25C 108.3 . .
C26A C25 H25D 108.3 . .
C26A C25 H25A 122.7 . .
C26A C25 H25B 87.9 . .
C26A C25 C26 22.15(4) . .
C25 C26 H26A 110.5 . .
C25 C26 H26B 110.5 . .
H26A C26 H26B 108.7 . .
C27 C26 C25 106.1(6) . .
C27 C26 H26A 110.5 . .
C27 C26 H26B 110.5 . .
C25 C26A H26C 106.2 . .
C25 C26A H26D 106.2 . .
C25 C26A C27A 124.4(6) . .
H26C C26A H26D 106.4 . .
C27A C26A H26C 106.2 . .
C27A C26A H26D 106.2 . .
C26 C27 H27A 108.9 . .
C26 C27 H27B 108.9 . .
C26 C27 C28 113.6 . .
H27A C27 H27B 107.7 . .
C28 C27 H27A 108.9 . .
C28 C27 H27B 108.9 . .
C26A C27A H27C 114.4 . .
C26A C27A H27D 114.4 . .
H27C C27A H27D 111.6 . .
C28A C27A C26A 85.3 . .
C28A C27A H27C 114.4 . .
C28A C27A H27D 114.4 . .
C27 C28 H28A 113.4 . .
C27 C28 H28B 113.4 . .
C27 C28 C29 91.2 . .
H28A C28 H28B 110.7 . .
C29 C28 H28A 113.4 . .
C29 C28 H28B 113.4 . .
H29A C29A H29B 109.5 . .
H29A C29A H29C 109.5 . .
H29A C29A H29E 140.6 . .
H29B C29A H29C 109.5 . .
H29B C29A H29E 43.8 . .
H29C C29A H29E 107.5 . .
C28A C29A H29A 109.5 . .
C28A C29A H29B 110.9 . .
C28A C29A H29C 108.0 . .
C28A C29A H29E 70.5 . .
C27A C28A H28C 109.6 . .
C27A C28A H28D 109.6 . .
C27A C28A H29E 78.5 . .
C29A C28A C27A 110.4 . .
C29A C28A H28C 109.6 . .
C29A C28A H28D 109.6 . .
C29A C28A H29E 31.9 . .
H28C C28A H28D 108.1 . .
H28C C28A H29E 123.1 . .
H28D C28A H29E 122.1 . .
C28 C29 H29B 114.8 . .
C28 C29 H29D 123.8 . .
C28 C29 H29E 80.5 . .
C28 C29 H29F 118.9 . .
H29B C29 H29D 106.2 . .
H29B C29 H29E 42.5 . .
H29B C29 H29F 71.2 . .
H29D C29 H29E 109.5 . .
H29D C29 H29F 109.5 . .
H29E C29 H29F 109.5 . .
C32 C31 P1 120.4(3) . .
C32 C31 C36 120.0 . .
C36 C31 P1 119.5(3) . .
C31 C32 H32 120.0 . .
C31 C32 C33 120.0 . .
C33 C32 H32 120.0 . .
C32 C33 H33 120.0 . .
C32 C33 C34 120.0 . .
C34 C33 H33 120.0 . .
C33 C34 H34 120.0 . .
C35 C34 C33 120.0 . .
C35 C34 H34 120.0 . .
C34 C35 H35 120.0 . .
C36 C35 C34 120.0 . .
C36 C35 H35 120.0 . .
C31 C36 H36 120.0 . .
C35 C36 C31 120.0 . .
C35 C36 H36 120.0 . .
C42 C41 P1 122.9(4) . .
C42 C41 C46 120.0 . .
C46 C41 P1 117.1(4) . .
C41 C42 H42 120.0 . .
C41 C42 C43 120.0 . .
C43 C42 H42 120.0 . .
C42 C43 H43 120.0 . .
C44 C43 C42 120.0 . .
C44 C43 H43 120.0 . .
C43 C44 H44 120.0 . .
C43 C44 C45 120.0 . .
C45 C44 H44 120.0 . .
C44 C45 H45 120.0 . .
C46 C45 C44 120.0 . .
C46 C45 H45 120.0 . .
C41 C46 H46 120.0 . .
C45 C46 C41 120.0 . .
C45 C46 H46 120.0 . .
C52 C51 P1 123.6(5) . .
C52 C51 C56 120.0 . .
C56 C51 P1 116.3(5) . .
C51 C52 H52 120.0 . .
C51 C52 C53 120.0 . .
C53 C52 H52 120.0 . .
C52 C53 H53 120.0 . .
C54 C53 C52 120.0 . .
C54 C53 H53 120.0 . .
C53 C54 H54 120.0 . .
C53 C54 C55 120.0 . .
C55 C54 H54 120.0 . .
C54 C55 H55 120.0 . .
C56 C55 C54 120.0 . .
C56 C55 H55 120.0 . .
C51 C56 H56 120.0 . .
C55 C56 C51 120.0 . .
C55 C56 H56 120.0 . .

loop_
_geom_bond_atom_site_label_1
_geom_bond_atom_site_label_2
_geom_bond_distance
_geom_bond_site_symmetry_2
Pt1 P1 2.296(3) 2
Pt1 P1 2.296(3) .
Pt1 C1 2.050(15) .
Pt1 C1 2.050(15) 2
S1 C14 1.756(9) .
S1 C17 1.745(17) .
P1 C31 1.832(6) .
P1 C41 1.824(6) .
P1 C51 1.822(6) .
O1 C4 1.380(11) .
O1 C18 1.427(16) .
O2 C7 1.397(12) .
O2 C24 1.404(17) .
C1 C2 1.163(17) .
C2 C3 1.438(16) .
C3 C4 1.3900 .
C3 C8 1.3900 .
C4 C5 1.3900 .
C5 H5 0.9500 .
C5 C6 1.3900 .
C6 C7 1.3900 .
C6 C9 1.44(2) .
C7 C8 1.3900 .
C8 H8 0.9500 .
C9 C10 1.16(2) .
C10 C11 1.47(2) .
C11 C12 1.3900 .
C11 C16 1.3900 .
C12 H12 0.9500 .
C12 C13 1.3900 .
C13 H13 0.9500 .
C13 C14 1.3900 .
C14 C15 1.3900 .
C15 H15 0.9500 .
C15 C16 1.3900 .
C16 H16 0.9500 .
C17 H17A 0.9800 .
C17 H17B 0.9800 .
C17 H17C 0.9800 .
C18 H18A 0.9900 .
C18 H18B 0.9900 .
C18 C19 1.53(2) .
C19 H19A 0.9900 .
C19 H19B 0.9900 .
C19 C20 1.527(19) .
C20 H20A 0.9900 .
C20 H20B 0.9900 .
C20 C21 1.54(2) .
C21 H21A 0.9900 .
C21 H21B 0.9900 .
C21 C22 1.54(3) .
C22 H22A 0.9900 .
C22 H22B 0.9900 .
C22 C23 1.49(2) .
C23 H23A 0.9800 .
C23 H23B 0.9800 .
C23 H23C 0.9800 .
C24 H24A 0.9900 .
C24 H24B 0.9900 .
C24 C25 1.473(19) .
C25 H25C 0.9900 .
C25 H25D 0.9900 .
C25 H25A 0.9900 .
C25 H25B 0.9900 .
C25 C26 1.550(4) .
C25 C26A 1.550(4) .
C26 H26A 0.9900 .
C26 H26B 0.9900 .
C26 C27 1.5502 .
C26A H26C 0.9900 .
C26A H26D 0.9900 .
C26A C27A 1.5511 .
C27 H27A 0.9900 .
C27 H27B 0.9900 .
C27 C28 1.5502 .
C27A H27C 0.9900 .
C27A H27D 0.9900 .
C27A C28A 1.5506 .
C28 H28A 0.9900 .
C28 H28B 0.9900 .
C28 C29 1.5507 .
C29A H29A 0.9601 .
C29A H29B 0.9600 .
C29A H29C 0.9600 .
C29A C28A 1.5494 .
C29A H29E 0.8389 .
C28A H28C 0.9900 .
C28A H28D 0.9900 .
C28A H29E 1.4950 .
C29 H29B 0.9115 .
C29 H29D 0.9600 .
C29 H29E 0.9600 .
C29 H29F 0.9600 .
C31 C32 1.3900 .
C31 C36 1.3900 .
C32 H32 0.9500 .
C32 C33 1.3900 .
C33 H33 0.9500 .
C33 C34 1.3900 .
C34 H34 0.9500 .
C34 C35 1.3900 .
C35 H35 0.9500 .
C35 C36 1.3900 .
C36 H36 0.9500 .
C41 C42 1.3900 .
C41 C46 1.3900 .
C42 H42 0.9500 .
C42 C43 1.3900 .
C43 H43 0.9500 .
C43 C44 1.3900 .
C44 H44 0.9500 .
C44 C45 1.3900 .
C45 H45 0.9500 .
C45 C46 1.3900 .
C46 H46 0.9500 .
C51 C52 1.3900 .
C51 C56 1.3900 .
C52 H52 0.9500 .
C52 C53 1.3900 .
C53 H53 0.9500 .
C53 C54 1.3900 .
C54 H54 0.9500 .
C54 C55 1.3900 .
C55 H55 0.9500 .
C55 C56 1.3900 .
C56 H56 0.9500 .

loop_
_smtbx_masks_void_nr
_smtbx_masks_void_average_x
_smtbx_masks_void_average_y
_smtbx_masks_void_average_z
_smtbx_masks_void_volume
_smtbx_masks_void_count_electrons
1 0.250 -0.145 0.750 202.2 68.3
2 0.250 0.573 0.250 28.7 0.0
3 0.750 0.145 0.250 202.2 68.3
4 0.750 0.427 0.750 28.7 0.2
